data_4133939
loop_
_publ_author_name
'Wang, Fei'
'Sen, Sajal'
'Chen, Chuang'
'B\"ahring, Steffen'
'Lei, Chuanhu'
'Duan, Zhiming'
'Zhang, Zhan'
'Sessler, Jonathan L.'
'Jana, Atanu'

_publ_section_title
;
 Self-Assembled Cagelike Receptor That Binds Biologically Relevant
 Dicarboxylic Acids via Proton-Coupled Anion Recognition.
;
_journal_issue 4
_journal_name_full 'Journal of the American Chemical Society'
_journal_page_first 1987
_journal_page_last 1994
_journal_paper_doi 10.1021/jacs.9b11566
_journal_volume 142
_journal_year 2020
_chemical_formula_sum 'C50 H62 N6 O8'
_chemical_formula_weight 875.05
_space_group_crystal_system triclinic
_space_group_IT_number 2
_space_group_name_Hall '-P 1'
_space_group_name_H-M_alt 'P -1'
_atom_sites_solution_hydrogens geom
_audit_creation_method SHELXL-2018/3
_cell_angle_alpha 102.285(4)
_cell_angle_beta 91.716(4)
_cell_angle_gamma 112.279(4)
_cell_formula_units_Z 2
_cell_length_a 12.8492(11)
_cell_length_b 14.4967(12)
_cell_length_c 16.6539(14)
_cell_measurement_reflns_used 9837
_cell_measurement_temperature 150(2)
_cell_measurement_theta_max 67.062
_cell_measurement_theta_min 2.736
_cell_volume 2783.8(4)
_computing_cell_refinement 'SAINT V8.38A (Bruker AXS Inc., 2017)'
_computing_data_collection 'APEX3 v2017.3-0'
_computing_data_reduction 'SAINT V8.38A (Bruker AXS Inc., 2017)'
_computing_molecular_graphics 'shelXle (C.B. Huebschle, rev 833)'
_computing_structure_refinement 'SHELXL-2018/3 (Sheldrick, 2018)'
_computing_structure_solution 'SHELXT 2014/5 (Sheldrick, 2014)'
_diffrn_ambient_temperature 150(2)
_diffrn_measured_fraction_theta_full 0.988
_diffrn_measured_fraction_theta_max 0.988
_diffrn_measurement_device_type CCD-area-detector
_diffrn_measurement_method CCD-area-detector
_diffrn_radiation_type CuK\a
_diffrn_radiation_wavelength 1.54178
_diffrn_reflns_av_R_equivalents 0.1073
_diffrn_reflns_av_unetI/netI 0.0599
_diffrn_reflns_Laue_measured_fraction_full 0.988
_diffrn_reflns_Laue_measured_fraction_max 0.988
_diffrn_reflns_limit_h_max 15
_diffrn_reflns_limit_h_min -15
_diffrn_reflns_limit_k_max 16
_diffrn_reflns_limit_k_min -17
_diffrn_reflns_limit_l_max 19
_diffrn_reflns_limit_l_min -19
_diffrn_reflns_number 84912
_diffrn_reflns_point_group_measured_fraction_full 0.988
_diffrn_reflns_point_group_measured_fraction_max 0.988
_diffrn_reflns_theta_full 67.062
_diffrn_reflns_theta_max 67.062
_diffrn_reflns_theta_min 2.736
_diffrn_source 'fine-focus sealed tube'
_exptl_absorpt_coefficient_mu 0.575
_exptl_absorpt_correction_T_max 0.946
_exptl_absorpt_correction_T_min 0.935
_exptl_absorpt_correction_type multi-scan
_exptl_absorpt_process_details
;
SADABS-2016/2 - Bruker AXS area detector scaling and absorption correction
;
_exptl_crystal_colour brown
_exptl_crystal_density_diffrn 1.044
_exptl_crystal_density_method 'not measured'
_exptl_crystal_description rod
_exptl_crystal_F_000 936
_exptl_crystal_size_max 0.118
_exptl_crystal_size_mid 0.113
_exptl_crystal_size_min 0.098
_refine_diff_density_max 0.790
_refine_diff_density_min -0.469
_refine_diff_density_rms 0.070
_refine_ls_extinction_coef 0.00151(14)
_refine_ls_extinction_expression Fc^*^=kFc[1+0.001xFc^2^\l^3^/sin(2\q)]^-1/4^
_refine_ls_extinction_method 'SHELXL-2018/3 (Sheldrick 2018)'
_refine_ls_goodness_of_fit_ref 1.078
_refine_ls_hydrogen_treatment constr
_refine_ls_matrix_type full
_refine_ls_number_parameters 589
_refine_ls_number_reflns 9833
_refine_ls_number_restraints 1
_refine_ls_restrained_S_all 1.080
_refine_ls_R_factor_all 0.1597
_refine_ls_R_factor_gt 0.0963
_refine_ls_shift/su_max 0.000
_refine_ls_shift/su_mean 0.000
_refine_ls_structure_factor_coef Fsqd
_refine_ls_weighting_details 'w=1/[\s^2^(Fo^2^)+(0.0500P)^2^+6.0000P] where P=(Fo^2^+2Fc^2^)/3'
_refine_ls_weighting_scheme calc
_refine_ls_wR_factor_gt 0.2107
_refine_ls_wR_factor_ref 0.2422
_reflns_Friedel_coverage 0.000
_reflns_number_gt 5754
_reflns_number_total 9833
_reflns_threshold_expression 'I > 2\s(I)'
_cod_data_source_file ja9b11566_si_004.cif
_cod_data_source_block Host_with_Maleic_acid
_cod_depositor_comments 'Adding full bibliography for 4133937--4133942.cif.'
_cod_database_code 4133939
_shelx_shelxl_version_number 2018/3
_shelx_space_group_comment
;
The symmetry employed for this shelxl refinement is uniquely defined
by the following loop, which should always be used as a source of
symmetry information in preference to the above space-group names.
They are only intended as comments.
;
_shelx_estimated_absorpt_t_min 0.935
_shelx_estimated_absorpt_t_max 0.946

loop_
_space_group_symop_operation_xyz
'x, y, z'
'-x, -y, -z'

loop_
_atom_site_label
_atom_site_type_symbol
_atom_site_fract_x
_atom_site_fract_y
_atom_site_fract_z
_atom_site_U_iso_or_equiv
_atom_site_adp_type
_atom_site_occupancy
_atom_site_site_symmetry_order
_atom_site_calc_flag
_atom_site_refinement_flags_posn
_atom_site_refinement_flags_adp
O1 O 0.4047(3) 0.6119(3) 0.8605(3) 0.0889(12) Uani 1 1 d . .
O2 O 0.5429(3) 0.6345(3) 0.7781(3) 0.0977(14) Uani 1 1 d . .
O3 O 0.0889(4) 0.4338(3) 0.3334(3) 0.1140(17) Uani 1 1 d . .
O4 O 0.2642(4) 0.4748(3) 0.2972(3) 0.1030(15) Uani 1 1 d . .
O5 O 0.0169(3) 0.1791(4) 0.6080(2) 0.0969(13) Uani 1 1 d . .
O6 O 0.1196(3) 0.1450(3) 0.5136(2) 0.0769(10) Uani 1 1 d . .
H6 H 0.188473 0.163986 0.506862 0.115 Uiso 1 1 calc R U
O7 O 0.3240(3) 0.1978(3) 0.50138(19) 0.0626(9) Uani 1 1 d . .
O8 O 0.4799(2) 0.2650(3) 0.59041(19) 0.0626(9) Uani 1 1 d . .
N1 N 0.5704(3) 0.4635(3) 0.8071(2) 0.0557(9) Uani 1 1 d . .
H1 H 0.617305 0.492775 0.773895 0.067 Uiso 1 1 calc R U
N2 N 0.6192(3) 0.2748(2) 0.7190(2) 0.0447(8) Uani 1 1 d . .
H2 H 0.570046 0.275388 0.681357 0.054 Uiso 1 1 calc R U
N3 N 0.6140(3) 0.1587(2) 0.56063(19) 0.0433(8) Uani 1 1 d . .
H3 H 0.567927 0.190353 0.572634 0.052 Uiso 1 1 calc R U
N4 N 0.5245(3) 0.1062(2) 0.4289(2) 0.0446(8) Uani 1 1 d . .
N5 N 0.3659(3) 0.1201(3) 0.3320(2) 0.0477(8) Uani 1 1 d . .
H5 H 0.373791 0.149226 0.385097 0.057 Uiso 1 1 calc R U
N6 N 0.2474(3) 0.2763(3) 0.2918(3) 0.0644(11) Uani 1 1 d . .
H6A H 0.313108 0.315211 0.279258 0.077 Uiso 1 1 calc R U
C1 C 0.1618(4) 0.3077(4) 0.3125(4) 0.0714(14) Uani 1 1 d . .
C2 C 0.0724(4) 0.2242(4) 0.3266(4) 0.0723(14) Uani 1 1 d . .
C3 C 0.1075(4) 0.1413(4) 0.3148(3) 0.0597(12) Uani 1 1 d . .
C4 C 0.2158(4) 0.1760(3) 0.2935(3) 0.0534(11) Uani 1 1 d . .
C5 C 0.2918(4) 0.1224(3) 0.2737(3) 0.0516(10) Uani 1 1 d . .
C6 C 0.3036(4) 0.0676(4) 0.1982(3) 0.0605(12) Uani 1 1 d . .
C7 C 0.3898(4) 0.0318(3) 0.2120(3) 0.0587(12) Uani 1 1 d . .
C8 C 0.4273(4) 0.0653(3) 0.2962(3) 0.0472(10) Uani 1 1 d . .
C9 C 0.5117(4) 0.0563(3) 0.3495(3) 0.0472(10) Uani 1 1 d . .
C10 C 0.5789(4) 0.0001(3) 0.3222(3) 0.0516(11) Uani 1 1 d . .
H10 H 0.568008 -0.036380 0.265875 0.062 Uiso 1 1 calc R U
C11 C 0.6587(4) -0.0017(3) 0.3764(3) 0.0516(11) Uani 1 1 d . .
H11 H 0.703356 -0.039555 0.357872 0.062 Uiso 1 1 calc R U
C12 C 0.6757(3) 0.0520(3) 0.4595(3) 0.0456(10) Uani 1 1 d . .
C13 C 0.6036(3) 0.1041(3) 0.4809(2) 0.0435(9) Uani 1 1 d . .
C14 C 0.7571(3) 0.0612(3) 0.5227(3) 0.0494(10) Uani 1 1 d . .
H14 H 0.808043 0.028256 0.510139 0.059 Uiso 1 1 calc R U
C15 C 0.7642(3) 0.1163(3) 0.6009(3) 0.0486(10) Uani 1 1 d . .
H15 H 0.819713 0.120827 0.642272 0.058 Uiso 1 1 calc R U
C16 C 0.6905(3) 0.1671(3) 0.6221(3) 0.0447(9) Uani 1 1 d . .
C17 C 0.6922(3) 0.2255(3) 0.7032(2) 0.0461(10) Uani 1 1 d . .
C18 C 0.7501(4) 0.2399(4) 0.7797(3) 0.0693(14) Uani 1 1 d . .
C19 C 0.7121(5) 0.3002(4) 0.8401(3) 0.0706(15) Uani 1 1 d . .
C20 C 0.6336(4) 0.3216(3) 0.7993(2) 0.0486(10) Uani 1 1 d . .
C21 C 0.5641(4) 0.3780(3) 0.8309(3) 0.0486(10) Uani 1 1 d . .
C22 C 0.4807(4) 0.3553(3) 0.8829(3) 0.0536(11) Uani 1 1 d . .
C23 C 0.4349(4) 0.4308(4) 0.8905(3) 0.0560(12) Uani 1 1 d . .
C24 C 0.4919(4) 0.4974(4) 0.8430(3) 0.0572(12) Uani 1 1 d . .
C25 C -0.0558(8) 0.2196(5) 0.3403(6) 0.152(4) Uani 1 1 d . U
H25A H -0.077317 0.260912 0.307931 0.182 Uiso 1 1 calc R U
H25B H -0.113075 0.148038 0.325114 0.182 Uiso 1 1 calc R U
C26 C -0.0436(7) 0.2611(7) 0.4231(6) 0.147(3) Uani 1 1 d . U
H26A H -0.021828 0.218878 0.453356 0.220 Uiso 1 1 calc R U
H26B H -0.115428 0.263544 0.439084 0.220 Uiso 1 1 calc R U
H26C H 0.015432 0.330937 0.436420 0.220 Uiso 1 1 calc R U
C27 C 0.0383(4) 0.0343(4) 0.3219(3) 0.0681(13) Uani 1 1 d . .
H27A H -0.001597 0.038243 0.371670 0.082 Uiso 1 1 calc R U
H27B H 0.089986 -0.000057 0.329949 0.082 Uiso 1 1 calc R U
C28 C -0.0484(5) -0.0308(4) 0.2470(4) 0.0920(18) Uani 1 1 d . .
H28A H -0.103676 -0.000312 0.241156 0.138 Uiso 1 1 calc R U
H28B H -0.087523 -0.100511 0.254242 0.138 Uiso 1 1 calc R U
H28C H -0.009920 -0.033412 0.197108 0.138 Uiso 1 1 calc R U
C29 C 0.2344(5) 0.0497(5) 0.1176(3) 0.0797(16) Uani 1 1 d . .
H29A H 0.217518 -0.020886 0.084745 0.096 Uiso 1 1 calc R U
H29B H 0.161411 0.054621 0.129494 0.096 Uiso 1 1 calc R U
C30 C 0.2914(6) 0.1234(5) 0.0676(4) 0.102(2) Uani 1 1 d . .
H30A H 0.309948 0.193639 0.100144 0.153 Uiso 1 1 calc R U
H30B H 0.240701 0.109735 0.017446 0.153 Uiso 1 1 calc R U
H30C H 0.361103 0.115592 0.052175 0.153 Uiso 1 1 calc R U
C31 C 0.4290(5) -0.0324(4) 0.1454(3) 0.0737(15) Uani 1 1 d . .
H31A H 0.436601 -0.088625 0.166556 0.088 Uiso 1 1 calc R U
H31B H 0.369895 -0.064159 0.096870 0.088 Uiso 1 1 calc R U
C32 C 0.5393(6) 0.0267(5) 0.1174(3) 0.0895(19) Uani 1 1 d . .
H32A H 0.531395 0.079909 0.093047 0.134 Uiso 1 1 calc R U
H32B H 0.560221 -0.020169 0.075960 0.134 Uiso 1 1 calc R U
H32C H 0.598428 0.058962 0.164994 0.134 Uiso 1 1 calc R U
C33 C 0.8344(5) 0.1956(5) 0.8009(3) 0.0809(16) Uani 1 1 d . .
H33A H 0.833351 0.190111 0.859125 0.097 Uiso 1 1 calc R U
H33B H 0.813906 0.126060 0.764665 0.097 Uiso 1 1 calc R U
C34 C 0.9474(5) 0.2639(5) 0.7887(4) 0.099(2) Uani 1 1 d . .
H34A H 0.950190 0.262652 0.729754 0.149 Uiso 1 1 calc R U
H34B H 1.003969 0.240722 0.807900 0.149 Uiso 1 1 calc R U
H34C H 0.963764 0.334134 0.820316 0.149 Uiso 1 1 calc R U
C35 C 0.7490(5) 0.3349(5) 0.9327(4) 0.0837(17) Uani 1 1 d . .
H35A H 0.686674 0.343611 0.962681 0.100 Uiso 1 1 calc R U
H35B H 0.769278 0.283024 0.951809 0.100 Uiso 1 1 calc R U
C36 C 0.8455(6) 0.4309(6) 0.9485(5) 0.119(3) Uani 1 1 d . .
H36A H 0.906591 0.421380 0.918533 0.178 Uiso 1 1 calc R U
H36B H 0.871427 0.455141 1.007993 0.178 Uiso 1 1 calc R U
H36C H 0.824334 0.481739 0.929645 0.178 Uiso 1 1 calc R U
C37 C 0.4398(4) 0.2613(4) 0.9163(3) 0.0666(13) Uani 1 1 d . .
H37A H 0.418982 0.278953 0.972566 0.080 Uiso 1 1 calc R U
H37B H 0.502065 0.237577 0.920862 0.080 Uiso 1 1 calc R U
C38 C 0.3379(5) 0.1745(4) 0.8617(3) 0.0783(15) Uani 1 1 d . .
H38A H 0.272870 0.194199 0.863000 0.117 Uiso 1 1 calc R U
H38B H 0.319428 0.112311 0.882372 0.117 Uiso 1 1 calc R U
H38C H 0.355801 0.160958 0.804751 0.117 Uiso 1 1 calc R U
C39 C 0.3400(4) 0.4348(4) 0.9404(3) 0.0692(14) Uani 1 1 d . .
H39A H 0.357296 0.506984 0.969376 0.083 Uiso 1 1 calc R U
H39B H 0.335001 0.395317 0.982959 0.083 Uiso 1 1 calc R U
C40 C 0.2260(4) 0.3910(4) 0.8866(3) 0.0791(17) Uani 1 1 d . .
H40A H 0.227993 0.434138 0.848193 0.119 Uiso 1 1 calc R U
H40B H 0.166072 0.389843 0.921952 0.119 Uiso 1 1 calc R U
H40C H 0.210653 0.320955 0.855188 0.119 Uiso 1 1 calc R U
C41 C 0.2104(4) 0.2586(5) 0.6449(3) 0.0829(17) Uani 1 1 d . .
H41 H 0.194705 0.291997 0.695790 0.100 Uiso 1 1 calc R U
C42 C 0.1097(4) 0.1926(4) 0.5864(3) 0.0679(14) Uani 1 1 d . .
C43 C 0.3194(4) 0.2806(5) 0.6402(3) 0.0776(16) Uani 1 1 d . .
H43 H 0.368411 0.326447 0.688118 0.093 Uiso 1 1 calc R U
C44 C 0.3776(4) 0.2449(3) 0.5718(3) 0.0527(11) Uani 1 1 d . .
C45 C 0.1784(5) 0.4118(4) 0.3134(4) 0.0879(19) Uani 1 1 d . .
C46 C 0.1003(6) 0.5401(5) 0.3392(6) 0.131(3) Uani 1 1 d . .
H46A H 0.168139 0.588796 0.377936 0.157 Uiso 1 1 calc R U
H46B H 0.109276 0.555801 0.284152 0.157 Uiso 1 1 calc R U
C47 C 0.0024(8) 0.5505(6) 0.3678(6) 0.161(4) Uani 1 1 d . .
H47A H -0.064619 0.489042 0.341053 0.242 Uiso 1 1 calc R U
H47B H -0.003848 0.611021 0.354456 0.242 Uiso 1 1 calc R U
H47C H 0.007406 0.558754 0.427968 0.242 Uiso 1 1 calc R U
C48 C 0.4845(4) 0.5865(4) 0.8234(4) 0.0737(15) Uani 1 1 d . .
C49 C 0.3859(6) 0.6977(5) 0.8434(6) 0.126(3) Uani 1 1 d . .
H49A H 0.397967 0.749844 0.895815 0.151 Uiso 1 1 calc R U
H49B H 0.441153 0.729552 0.807068 0.151 Uiso 1 1 calc R U
C50 C 0.2780(9) 0.6675(8) 0.8056(9) 0.236(7) Uani 1 1 d . .
H50A H 0.277962 0.652248 0.745347 0.353 Uiso 1 1 calc R U
H50B H 0.251284 0.722846 0.822844 0.353 Uiso 1 1 calc R U
H50C H 0.227598 0.605864 0.821491 0.353 Uiso 1 1 calc R U

loop_
_atom_site_aniso_label
_atom_site_aniso_U_11
_atom_site_aniso_U_22
_atom_site_aniso_U_33
_atom_site_aniso_U_23
_atom_site_aniso_U_13
_atom_site_aniso_U_12
O1 0.067(2) 0.078(2) 0.135(4) 0.012(2) 0.028(2) 0.049(2)
O2 0.082(3) 0.080(3) 0.164(4) 0.053(3) 0.051(3) 0.053(2)
O3 0.099(3) 0.079(3) 0.208(5) 0.071(3) 0.092(3) 0.058(2)
O4 0.099(3) 0.071(3) 0.173(4) 0.060(3) 0.080(3) 0.049(2)
O5 0.058(2) 0.154(4) 0.092(3) 0.036(3) 0.031(2) 0.051(2)
O6 0.049(2) 0.101(3) 0.071(2) 0.005(2) 0.0110(17) 0.027(2)
O7 0.0526(19) 0.085(2) 0.0492(19) 0.0026(16) 0.0075(15) 0.0330(17)
O8 0.0474(18) 0.081(2) 0.062(2) 0.0039(17) 0.0047(15) 0.0360(17)
N1 0.045(2) 0.058(2) 0.066(2) 0.0113(19) 0.0155(18) 0.0251(18)
N2 0.0392(19) 0.049(2) 0.046(2) 0.0082(16) 0.0071(15) 0.0197(16)
N3 0.0442(19) 0.049(2) 0.0411(19) 0.0088(15) 0.0114(15) 0.0237(16)
N4 0.045(2) 0.048(2) 0.0411(19) 0.0092(15) 0.0105(15) 0.0190(16)
N5 0.053(2) 0.049(2) 0.0422(19) 0.0115(16) 0.0104(16) 0.0210(17)
N6 0.060(2) 0.058(2) 0.087(3) 0.031(2) 0.027(2) 0.028(2)
C1 0.068(3) 0.060(3) 0.101(4) 0.032(3) 0.035(3) 0.033(3)
C2 0.069(3) 0.063(3) 0.092(4) 0.027(3) 0.032(3) 0.029(3)
C3 0.064(3) 0.054(3) 0.064(3) 0.017(2) 0.014(2) 0.024(2)
C4 0.061(3) 0.051(3) 0.051(3) 0.013(2) 0.008(2) 0.024(2)
C5 0.060(3) 0.052(3) 0.046(2) 0.014(2) 0.008(2) 0.025(2)
C6 0.078(3) 0.061(3) 0.047(3) 0.013(2) 0.002(2) 0.033(3)
C7 0.081(3) 0.054(3) 0.045(3) 0.008(2) 0.007(2) 0.033(3)
C8 0.056(3) 0.043(2) 0.044(2) 0.0107(18) 0.0119(19) 0.020(2)
C9 0.053(3) 0.046(2) 0.044(2) 0.0121(19) 0.0154(19) 0.020(2)
C10 0.057(3) 0.056(3) 0.045(2) 0.010(2) 0.017(2) 0.025(2)
C11 0.056(3) 0.054(3) 0.048(3) 0.009(2) 0.019(2) 0.027(2)
C12 0.046(2) 0.045(2) 0.050(2) 0.0139(19) 0.0159(19) 0.0193(19)
C13 0.043(2) 0.043(2) 0.043(2) 0.0112(18) 0.0122(18) 0.0152(19)
C14 0.045(2) 0.056(3) 0.052(3) 0.012(2) 0.015(2) 0.024(2)
C15 0.044(2) 0.055(3) 0.052(3) 0.014(2) 0.0112(19) 0.023(2)
C16 0.038(2) 0.047(2) 0.050(2) 0.0134(19) 0.0111(18) 0.0160(18)
C17 0.050(2) 0.049(2) 0.044(2) 0.0104(19) 0.0085(19) 0.025(2)
C18 0.082(4) 0.090(4) 0.052(3) 0.006(3) 0.002(3) 0.057(3)
C19 0.086(4) 0.091(4) 0.047(3) 0.000(3) -0.001(3) 0.059(3)
C20 0.056(3) 0.050(2) 0.040(2) 0.0071(19) 0.0077(19) 0.024(2)
C21 0.048(2) 0.050(3) 0.047(2) 0.0050(19) 0.0082(19) 0.022(2)
C22 0.051(3) 0.059(3) 0.042(2) -0.001(2) 0.007(2) 0.021(2)
C23 0.042(2) 0.060(3) 0.051(3) -0.009(2) 0.004(2) 0.015(2)
C24 0.045(3) 0.056(3) 0.069(3) -0.002(2) 0.009(2) 0.026(2)
C25 0.228(10) 0.057(4) 0.152(7) 0.026(4) 0.141(8) 0.028(5)
C26 0.096(6) 0.153(8) 0.195(9) 0.102(7) -0.002(6) 0.023(5)
C27 0.073(3) 0.060(3) 0.071(3) 0.017(3) 0.015(3) 0.025(3)
C28 0.084(4) 0.068(4) 0.105(5) 0.018(3) -0.008(4) 0.013(3)
C29 0.108(4) 0.094(4) 0.051(3) 0.015(3) 0.004(3) 0.057(4)
C30 0.130(6) 0.117(5) 0.077(4) 0.040(4) 0.017(4) 0.060(5)
C31 0.111(4) 0.077(4) 0.050(3) 0.007(3) 0.008(3) 0.060(3)
C32 0.149(6) 0.096(4) 0.063(3) 0.033(3) 0.052(4) 0.080(4)
C33 0.090(4) 0.089(4) 0.068(4) 0.015(3) 0.009(3) 0.043(4)
C34 0.059(4) 0.101(5) 0.101(5) -0.023(4) 0.003(3) 0.018(3)
C35 0.079(4) 0.094(4) 0.084(4) 0.012(3) 0.011(3) 0.046(4)
C36 0.082(5) 0.115(6) 0.131(6) -0.014(5) 0.018(4) 0.030(4)
C37 0.069(3) 0.072(3) 0.052(3) 0.013(2) 0.013(2) 0.022(3)
C38 0.086(4) 0.062(3) 0.073(4) 0.007(3) 0.010(3) 0.019(3)
C39 0.049(3) 0.087(4) 0.057(3) -0.011(3) 0.010(2) 0.026(3)
C40 0.047(3) 0.093(4) 0.072(4) -0.018(3) 0.011(2) 0.021(3)
C41 0.060(3) 0.126(5) 0.059(3) -0.004(3) 0.009(3) 0.047(3)
C42 0.055(3) 0.097(4) 0.064(3) 0.026(3) 0.020(3) 0.039(3)
C43 0.056(3) 0.108(4) 0.056(3) -0.013(3) 0.007(2) 0.036(3)
C44 0.050(3) 0.060(3) 0.050(3) 0.009(2) 0.010(2) 0.026(2)
C45 0.081(4) 0.073(4) 0.133(5) 0.044(4) 0.055(4) 0.044(3)
C46 0.132(6) 0.082(4) 0.236(9) 0.082(5) 0.110(6) 0.074(4)
C47 0.177(8) 0.124(7) 0.248(11) 0.081(7) 0.126(8) 0.103(6)
C48 0.051(3) 0.059(3) 0.108(5) 0.005(3) 0.011(3) 0.027(3)
C49 0.106(5) 0.094(5) 0.207(9) 0.028(5) 0.031(6) 0.076(5)
C50 0.147(9) 0.176(10) 0.40(2) 0.093(11) -0.085(10) 0.079(8)

loop_
_atom_type_symbol
_atom_type_description
_atom_type_scat_dispersion_real
_atom_type_scat_dispersion_imag
_atom_type_scat_source
C C 0.0181 0.0091 'International Tables Vol C Tables 4.2.6.8 and 6.1.1.4'
H H 0.0000 0.0000 'International Tables Vol C Tables 4.2.6.8 and 6.1.1.4'
N N 0.0311 0.0180 'International Tables Vol C Tables 4.2.6.8 and 6.1.1.4'
O O 0.0492 0.0322 'International Tables Vol C Tables 4.2.6.8 and 6.1.1.4'

loop_
_geom_angle_atom_site_label_1
_geom_angle_atom_site_label_2
_geom_angle_atom_site_label_3
_geom_angle
C48 O1 C49 117.9(5)
C45 O3 C46 117.0(4)
C42 O6 H6 109.5
C21 N1 C24 109.3(4)
C21 N1 H1 125.3
C24 N1 H1 125.3
C20 N2 C17 110.6(3)
C20 N2 H2 124.7
C17 N2 H2 124.7
C16 N3 C13 124.1(3)
C16 N3 H3 118.0
C13 N3 H3 118.0
C13 N4 C9 118.3(3)
C5 N5 C8 110.3(3)
C5 N5 H5 124.9
C8 N5 H5 124.9
C4 N6 C1 109.9(4)
C4 N6 H6A 125.1
C1 N6 H6A 125.1
N6 C1 C2 107.6(4)
N6 C1 C45 118.4(4)
C2 C1 C45 133.9(5)
C1 C2 C3 107.0(4)
C1 C2 C25 125.5(5)
C3 C2 C25 127.0(5)
C4 C3 C2 107.5(4)
C4 C3 C27 126.1(4)
C2 C3 C27 126.4(4)
N6 C4 C3 108.0(4)
N6 C4 C5 121.4(4)
C3 C4 C5 130.5(4)
N5 C5 C6 107.9(4)
N5 C5 C4 122.5(4)
C6 C5 C4 129.6(4)
C5 C6 C7 107.6(4)
C5 C6 C29 124.6(4)
C7 C6 C29 127.8(4)
C8 C7 C6 107.0(4)
C8 C7 C31 128.2(4)
C6 C7 C31 124.8(4)
N5 C8 C7 107.2(4)
N5 C8 C9 117.7(4)
C7 C8 C9 135.1(4)
N4 C9 C10 120.6(4)
N4 C9 C8 115.3(4)
C10 C9 C8 124.1(4)
C11 C10 C9 120.0(4)
C11 C10 H10 120.0
C9 C10 H10 120.0
C10 C11 C12 120.4(4)
C10 C11 H11 119.8
C12 C11 H11 119.8
C11 C12 C14 127.6(4)
C11 C12 C13 115.2(4)
C14 C12 C13 117.2(4)
N4 C13 N3 115.2(3)
N4 C13 C12 125.3(4)
N3 C13 C12 119.4(4)
C15 C14 C12 121.3(4)
C15 C14 H14 119.4
C12 C14 H14 119.4
C14 C15 C16 121.2(4)
C14 C15 H15 119.4
C16 C15 H15 119.4
N3 C16 C15 116.8(4)
N3 C16 C17 118.9(3)
C15 C16 C17 124.3(4)
N2 C17 C18 105.6(4)
N2 C17 C16 121.1(4)
C18 C17 C16 133.0(4)
C17 C18 C19 108.0(4)
C17 C18 C33 128.8(4)
C19 C18 C33 123.1(4)
C20 C19 C18 106.7(4)
C20 C19 C35 125.6(4)
C18 C19 C35 127.6(4)
N2 C20 C19 108.9(4)
N2 C20 C21 120.4(4)
C19 C20 C21 130.5(4)
N1 C21 C22 108.6(4)
N1 C21 C20 121.8(4)
C22 C21 C20 129.6(4)
C21 C22 C23 107.2(4)
C21 C22 C37 125.2(4)
C23 C22 C37 127.3(4)
C24 C23 C22 107.2(4)
C24 C23 C39 127.5(4)
C22 C23 C39 125.3(5)
N1 C24 C23 107.7(4)
N1 C24 C48 117.4(5)
C23 C24 C48 134.9(4)
C26 C25 C2 101.7(9)
C26 C25 H25A 111.4
C2 C25 H25A 111.4
C26 C25 H25B 111.4
C2 C25 H25B 111.4
H25A C25 H25B 109.3
C25 C26 H26A 109.5
C25 C26 H26B 109.5
H26A C26 H26B 109.5
C25 C26 H26C 109.5
H26A C26 H26C 109.5
H26B C26 H26C 109.5
C3 C27 C28 113.6(4)
C3 C27 H27A 108.8
C28 C27 H27A 108.8
C3 C27 H27B 108.8
C28 C27 H27B 108.8
H27A C27 H27B 107.7
C27 C28 H28A 109.5
C27 C28 H28B 109.5
H28A C28 H28B 109.5
C27 C28 H28C 109.5
H28A C28 H28C 109.5
H28B C28 H28C 109.5
C30 C29 C6 113.5(5)
C30 C29 H29A 108.9
C6 C29 H29A 108.9
C30 C29 H29B 108.9
C6 C29 H29B 108.9
H29A C29 H29B 107.7
C29 C30 H30A 109.5
C29 C30 H30B 109.5
H30A C30 H30B 109.5
C29 C30 H30C 109.5
H30A C30 H30C 109.5
H30B C30 H30C 109.5
C32 C31 C7 114.3(4)
C32 C31 H31A 108.7
C7 C31 H31A 108.7
C32 C31 H31B 108.7
C7 C31 H31B 108.7
H31A C31 H31B 107.6
C31 C32 H32A 109.5
C31 C32 H32B 109.5
H32A C32 H32B 109.5
C31 C32 H32C 109.5
H32A C32 H32C 109.5
H32B C32 H32C 109.5
C34 C33 C18 108.4(5)
C34 C33 H33A 110.0
C18 C33 H33A 110.0
C34 C33 H33B 110.0
C18 C33 H33B 110.0
H33A C33 H33B 108.4
C33 C34 H34A 109.5
C33 C34 H34B 109.5
H34A C34 H34B 109.5
C33 C34 H34C 109.5
H34A C34 H34C 109.5
H34B C34 H34C 109.5
C36 C35 C19 107.6(6)
C36 C35 H35A 110.2
C19 C35 H35A 110.2
C36 C35 H35B 110.2
C19 C35 H35B 110.2
H35A C35 H35B 108.5
C35 C36 H36A 109.5
C35 C36 H36B 109.5
H36A C36 H36B 109.5
C35 C36 H36C 109.5
H36A C36 H36C 109.5
H36B C36 H36C 109.5
C22 C37 C38 112.3(4)
C22 C37 H37A 109.1
C38 C37 H37A 109.1
C22 C37 H37B 109.1
C38 C37 H37B 109.1
H37A C37 H37B 107.9
C37 C38 H38A 109.5
C37 C38 H38B 109.5
H38A C38 H38B 109.5
C37 C38 H38C 109.5
H38A C38 H38C 109.5
H38B C38 H38C 109.5
C23 C39 C40 112.2(4)
C23 C39 H39A 109.2
C40 C39 H39A 109.2
C23 C39 H39B 109.2
C40 C39 H39B 109.2
H39A C39 H39B 107.9
C39 C40 H40A 109.5
C39 C40 H40B 109.5
H40A C40 H40B 109.5
C39 C40 H40C 109.5
H40A C40 H40C 109.5
H40B C40 H40C 109.5
C43 C41 C42 131.9(5)
C43 C41 H41 114.1
C42 C41 H41 114.1
O5 C42 O6 120.5(5)
O5 C42 C41 119.1(5)
O6 C42 C41 120.2(4)
C41 C43 C44 130.3(5)
C41 C43 H43 114.8
C44 C43 H43 114.8
O8 C44 O7 124.4(4)
O8 C44 C43 115.4(4)
O7 C44 C43 120.2(4)
O4 C45 O3 122.2(5)
O4 C45 C1 124.4(5)
O3 C45 C1 113.4(5)
C47 C46 O3 108.6(5)
C47 C46 H46A 110.0
O3 C46 H46A 110.0
C47 C46 H46B 110.0
O3 C46 H46B 110.0
H46A C46 H46B 108.3
C46 C47 H47A 109.5
C46 C47 H47B 109.5
H47A C47 H47B 109.5
C46 C47 H47C 109.5
H47A C47 H47C 109.5
H47B C47 H47C 109.5
O2 C48 O1 122.8(5)
O2 C48 C24 124.7(5)
O1 C48 C24 112.4(5)
C50 C49 O1 111.1(7)
C50 C49 H49A 109.4
O1 C49 H49A 109.4
C50 C49 H49B 109.4
O1 C49 H49B 109.4
H49A C49 H49B 108.0
C49 C50 H50A 109.5
C49 C50 H50B 109.5
H50A C50 H50B 109.5
C49 C50 H50C 109.5
H50A C50 H50C 109.5
H50B C50 H50C 109.5

loop_
_geom_bond_atom_site_label_1
_geom_bond_atom_site_label_2
_geom_bond_distance
O1 C48 1.341(6)
O1 C49 1.436(7)
O2 C48 1.216(6)
O3 C45 1.338(6)
O3 C46 1.473(6)
O4 C45 1.218(6)
O5 C42 1.212(5)
O6 C42 1.297(6)
O6 H6 0.8400
O7 C44 1.253(5)
O8 C44 1.247(5)
N1 C21 1.354(5)
N1 C24 1.381(5)
N1 H1 0.8800
N2 C20 1.338(5)
N2 C17 1.380(5)
N2 H2 0.8800
N3 C16 1.351(5)
N3 C13 1.368(5)
N3 H3 0.8800
N4 C13 1.329(5)
N4 C9 1.337(5)
N5 C5 1.354(5)
N5 C8 1.382(5)
N5 H5 0.8800
N6 C4 1.360(5)
N6 C1 1.368(6)
N6 H6A 0.8800
C1 C2 1.386(7)
C1 C45 1.439(7)
C2 C3 1.416(6)
C2 C25 1.648(10)
C3 C4 1.375(6)
C3 C27 1.500(6)
C4 C5 1.467(6)
C5 C6 1.383(6)
C6 C7 1.421(6)
C6 C29 1.504(6)
C7 C8 1.388(6)
C7 C31 1.516(6)
C8 C9 1.442(6)
C9 C10 1.421(6)
C10 C11 1.357(6)
C10 H10 0.9500
C11 C12 1.402(6)
C11 H11 0.9500
C12 C14 1.409(6)
C12 C13 1.410(5)
C14 C15 1.356(6)
C14 H14 0.9500
C15 C16 1.416(5)
C15 H15 0.9500
C16 C17 1.427(6)
C17 C18 1.390(6)
C18 C19 1.412(6)
C18 C33 1.520(7)
C19 C20 1.363(6)
C19 C35 1.518(7)
C20 C21 1.463(5)
C21 C22 1.384(6)
C22 C23 1.411(6)
C22 C37 1.496(7)
C23 C24 1.385(6)
C23 C39 1.509(6)
C24 C48 1.433(7)
C25 C26 1.359(10)
C25 H25A 0.9900
C25 H25B 0.9900
C26 H26A 0.9800
C26 H26B 0.9800
C26 H26C 0.9800
C27 C28 1.520(7)
C27 H27A 0.9900
C27 H27B 0.9900
C28 H28A 0.9800
C28 H28B 0.9800
C28 H28C 0.9800
C29 C30 1.481(8)
C29 H29A 0.9900
C29 H29B 0.9900
C30 H30A 0.9800
C30 H30B 0.9800
C30 H30C 0.9800
C31 C32 1.500(8)
C31 H31A 0.9900
C31 H31B 0.9900
C32 H32A 0.9800
C32 H32B 0.9800
C32 H32C 0.9800
C33 C34 1.464(8)
C33 H33A 0.9900
C33 H33B 0.9900
C34 H34A 0.9800
C34 H34B 0.9800
C34 H34C 0.9800
C35 C36 1.435(8)
C35 H35A 0.9900
C35 H35B 0.9900
C36 H36A 0.9800
C36 H36B 0.9800
C36 H36C 0.9800
C37 C38 1.522(7)
C37 H37A 0.9900
C37 H37B 0.9900
C38 H38A 0.9800
C38 H38B 0.9800
C38 H38C 0.9800
C39 C40 1.525(6)
C39 H39A 0.9900
C39 H39B 0.9900
C40 H40A 0.9800
C40 H40B 0.9800
C40 H40C 0.9800
C41 C43 1.322(7)
C41 C42 1.459(7)
C41 H41 0.9500
C43 C44 1.490(6)
C43 H43 0.9500
C46 C47 1.408(8)
C46 H46A 0.9900
C46 H46B 0.9900
C47 H47A 0.9800
C47 H47B 0.9800
C47 H47C 0.9800
C49 C50 1.371(10)
C49 H49A 0.9900
C49 H49B 0.9900
C50 H50A 0.9800
C50 H50B 0.9800
C50 H50C 0.9800

loop_
_geom_hbond_atom_site_label_D
_geom_hbond_atom_site_label_H
_geom_hbond_atom_site_label_A
_geom_hbond_distance_DH
_geom_hbond_distance_HA
_geom_hbond_distance_DA
_geom_hbond_angle_DHA
_geom_hbond_site_symmetry_A
_geom_hbond_publ_flag
O6 H6 O7 0.84 1.63 2.469(4) 174.9 . yes
N1 H1 O4 0.88 1.93 2.788(5) 162.9 2_666 yes
N2 H2 O8 0.88 1.82 2.694(4) 169.8 . yes
N3 H3 O8 0.88 1.83 2.707(4) 173.9 . yes
N5 H5 O7 0.88 2.12 2.953(4) 157.7 . yes
N6 H6A O2 0.88 2.06 2.911(6) 162.2 2_666 yes
C15 H15 O5 0.95 2.48 3.012(5) 115.8 1_655 yes

loop_
_geom_torsion_atom_site_label_1
_geom_torsion_atom_site_label_2
_geom_torsion_atom_site_label_3
_geom_torsion_atom_site_label_4
_geom_torsion
C4 N6 C1 C2 -0.9(6)
C4 N6 C1 C45 -179.4(5)
N6 C1 C2 C3 0.8(6)
C45 C1 C2 C3 178.9(7)
N6 C1 C2 C25 -170.9(6)
C45 C1 C2 C25 7.3(11)
C1 C2 C3 C4 -0.4(6)
C25 C2 C3 C4 171.1(6)
C1 C2 C3 C27 -179.0(5)
C25 C2 C3 C27 -7.5(9)
C1 N6 C4 C3 0.7(6)
C1 N6 C4 C5 179.9(4)
C2 C3 C4 N6 -0.2(6)
C27 C3 C4 N6 178.4(5)
C2 C3 C4 C5 -179.3(5)
C27 C3 C4 C5 -0.7(8)
C8 N5 C5 C6 0.5(5)
C8 N5 C5 C4 -179.5(4)
N6 C4 C5 N5 90.3(5)
C3 C4 C5 N5 -90.7(6)
N6 C4 C5 C6 -89.7(6)
C3 C4 C5 C6 89.3(7)
N5 C5 C6 C7 -0.6(5)
C4 C5 C6 C7 179.3(4)
N5 C5 C6 C29 178.4(5)
C4 C5 C6 C29 -1.6(8)
C5 C6 C7 C8 0.5(5)
C29 C6 C7 C8 -178.5(5)
C5 C6 C7 C31 179.6(5)
C29 C6 C7 C31 0.6(8)
C5 N5 C8 C7 -0.2(5)
C5 N5 C8 C9 179.1(4)
C6 C7 C8 N5 -0.2(5)
C31 C7 C8 N5 -179.3(5)
C6 C7 C8 C9 -179.4(5)
C31 C7 C8 C9 1.6(9)
C13 N4 C9 C10 1.9(6)
C13 N4 C9 C8 -177.7(4)
N5 C8 C9 N4 -2.4(6)
C7 C8 C9 N4 176.7(5)
N5 C8 C9 C10 178.1(4)
C7 C8 C9 C10 -2.8(8)
N4 C9 C10 C11 -1.4(6)
C8 C9 C10 C11 178.1(4)
C9 C10 C11 C12 -0.2(6)
C10 C11 C12 C14 -177.5(4)
C10 C11 C12 C13 1.1(6)
C9 N4 C13 N3 178.5(3)
C9 N4 C13 C12 -0.8(6)
C16 N3 C13 N4 -179.0(4)
C16 N3 C13 C12 0.3(6)
C11 C12 C13 N4 -0.7(6)
C14 C12 C13 N4 178.0(4)
C11 C12 C13 N3 -179.9(4)
C14 C12 C13 N3 -1.2(6)
C11 C12 C14 C15 179.8(4)
C13 C12 C14 C15 1.2(6)
C12 C14 C15 C16 -0.3(6)
C13 N3 C16 C15 0.6(6)
C13 N3 C16 C17 -179.4(4)
C14 C15 C16 N3 -0.6(6)
C14 C15 C16 C17 179.4(4)
C20 N2 C17 C18 2.8(5)
C20 N2 C17 C16 177.9(4)
N3 C16 C17 N2 -1.4(6)
C15 C16 C17 N2 178.6(4)
N3 C16 C17 C18 172.1(5)
C15 C16 C17 C18 -7.9(8)
N2 C17 C18 C19 -1.4(6)
C16 C17 C18 C19 -175.6(5)
N2 C17 C18 C33 174.8(5)
C16 C17 C18 C33 0.5(10)
C17 C18 C19 C20 -0.5(7)
C33 C18 C19 C20 -176.9(5)
C17 C18 C19 C35 179.0(6)
C33 C18 C19 C35 2.6(10)
C17 N2 C20 C19 -3.3(5)
C17 N2 C20 C21 -179.2(4)
C18 C19 C20 N2 2.3(6)
C35 C19 C20 N2 -177.3(5)
C18 C19 C20 C21 177.6(5)
C35 C19 C20 C21 -1.9(9)
C24 N1 C21 C22 0.0(5)
C24 N1 C21 C20 177.0(4)
N2 C20 C21 N1 -65.0(6)
C19 C20 C21 N1 120.1(6)
N2 C20 C21 C22 111.3(5)
C19 C20 C21 C22 -63.7(8)
N1 C21 C22 C23 0.0(5)
C20 C21 C22 C23 -176.6(4)
N1 C21 C22 C37 174.0(4)
C20 C21 C22 C37 -2.7(7)
C21 C22 C23 C24 -0.1(5)
C37 C22 C23 C24 -173.9(4)
C21 C22 C23 C39 178.9(4)
C37 C22 C23 C39 5.1(7)
C21 N1 C24 C23 -0.1(5)
C21 N1 C24 C48 -178.7(4)
C22 C23 C24 N1 0.1(5)
C39 C23 C24 N1 -178.8(4)
C22 C23 C24 C48 178.3(5)
C39 C23 C24 C48 -0.6(9)
C1 C2 C25 C26 -86.1(8)
C3 C2 C25 C26 103.9(7)
C4 C3 C27 C28 -100.3(6)
C2 C3 C27 C28 78.0(7)
C5 C6 C29 C30 96.7(6)
C7 C6 C29 C30 -84.4(7)
C8 C7 C31 C32 -78.5(7)
C6 C7 C31 C32 102.6(6)
C17 C18 C33 C34 87.0(7)
C19 C18 C33 C34 -97.4(7)
C20 C19 C35 C36 -91.8(7)
C18 C19 C35 C36 88.8(8)
C21 C22 C37 C38 -92.4(6)
C23 C22 C37 C38 80.3(6)
C24 C23 C39 C40 79.4(6)
C22 C23 C39 C40 -99.4(6)
C43 C41 C42 O5 174.5(7)
C43 C41 C42 O6 -2.2(11)
C42 C41 C43 C44 0.4(12)
C41 C43 C44 O8 -168.3(6)
C41 C43 C44 O7 11.4(10)
C46 O3 C45 O4 -3.0(11)
C46 O3 C45 C1 177.5(6)
N6 C1 C45 O4 -0.3(10)
C2 C1 C45 O4 -178.3(7)
N6 C1 C45 O3 179.2(5)
C2 C1 C45 O3 1.2(11)
C45 O3 C46 C47 -174.8(8)
C49 O1 C48 O2 1.9(9)
C49 O1 C48 C24 -177.7(5)
N1 C24 C48 O2 -0.6(8)
C23 C24 C48 O2 -178.7(6)
N1 C24 C48 O1 179.1(4)
C23 C24 C48 O1 1.0(9)
C48 O1 C49 C50 117.5(9)
